data_4516844
loop_
_publ_author_name
'Sasi, Divya'
'Ramkumar, Venkatachalam'
'Murthy, Narasimha N.'

_publ_section_title
;
 Bite-Angle-Regulated Coordination Geometries: Tetrahedral and Trigonal
 Bipyramidal in Ni(II) with Biphenyl-Appended (2-Pyridyl)alkylamine
 <i>N</i>,<i>N</i>'-Bidentate Ligands.
;
_journal_issue 6
_journal_name_full 'ACS omega'
_journal_page_first 2474
_journal_page_last 2481
_journal_paper_doi 10.1021/acsomega.7b00119
_journal_volume 2
_journal_year 2017
_chemical_formula_moiety 'C21 H20 I2 N2 Ni'
_chemical_formula_sum 'C21 H20 I2 N2 Ni'
_chemical_formula_weight 612.90
_space_group_IT_number 14
_space_group_name_Hall '-P 2yn'
_space_group_name_H-M_alt 'P 1 21/n 1'
_symmetry_cell_setting monoclinic
_atom_sites_solution_hydrogens geom
_atom_sites_solution_primary direct
_atom_sites_solution_secondary difmap
_audit_creation_method SHELXL-97
_cell_angle_alpha 90.00
_cell_angle_beta 93.8910(10)
_cell_angle_gamma 90.00
_cell_formula_units_Z 4
_cell_length_a 10.6392(2)
_cell_length_b 13.9963(2)
_cell_length_c 14.0566(3)
_cell_measurement_reflns_used 6164
_cell_measurement_temperature 298(2)
_cell_measurement_theta_max 27.23
_cell_measurement_theta_min 2.41
_cell_volume 2088.34(7)
_computing_cell_refinement 'APEX II, Bruker, 2004'
_computing_data_collection 'APEX II, Bruker, 2004'
_computing_data_reduction 'SAINT, Bruker, 2004'
_computing_molecular_graphics 'ORTEP-3 (Farrugia, 2013)'
_computing_publication_material 'SHELXS-2013 (Sheldrick, 2008)'
_computing_structure_refinement 'SHELXS-2013 (Sheldrick, 2008)'
_computing_structure_solution 'SHELXS-2013 (Sheldrick, 2008)'
_diffrn_ambient_temperature 298(2)
_diffrn_measured_fraction_theta_full 0.995
_diffrn_measured_fraction_theta_max 0.970
_diffrn_measurement_device_type 'Bruker ApexII ccd area detector'
_diffrn_measurement_method 'phi and omega scans'
_diffrn_radiation_monochromator graphite
_diffrn_radiation_source 'fine-focus sealed tube'
_diffrn_radiation_type MoK\a
_diffrn_radiation_wavelength 0.71073
_diffrn_reflns_av_R_equivalents 0.0204
_diffrn_reflns_av_sigmaI/netI 0.0242
_diffrn_reflns_limit_h_max 12
_diffrn_reflns_limit_h_min -13
_diffrn_reflns_limit_k_max 18
_diffrn_reflns_limit_k_min -15
_diffrn_reflns_limit_l_max 18
_diffrn_reflns_limit_l_min -18
_diffrn_reflns_number 16075
_diffrn_reflns_theta_full 25.00
_diffrn_reflns_theta_max 28.49
_diffrn_reflns_theta_min 2.06
_exptl_absorpt_coefficient_mu 3.893
_exptl_absorpt_correction_T_max 0.5409
_exptl_absorpt_correction_T_min 0.4428
_exptl_absorpt_correction_type multi-scan
_exptl_absorpt_process_details SADABS(Bruker,2004)
_exptl_crystal_colour Brown
_exptl_crystal_density_diffrn 1.949
_exptl_crystal_density_method 'not measured'
_exptl_crystal_description Diamond
_exptl_crystal_F_000 1176
_exptl_crystal_size_max 0.25
_exptl_crystal_size_mid 0.20
_exptl_crystal_size_min 0.18
_refine_diff_density_max 1.396
_refine_diff_density_min -0.964
_refine_diff_density_rms 0.082
_refine_ls_extinction_method none
_refine_ls_goodness_of_fit_ref 1.023
_refine_ls_hydrogen_treatment mixed
_refine_ls_matrix_type full
_refine_ls_number_parameters 235
_refine_ls_number_reflns 5132
_refine_ls_number_restraints 0
_refine_ls_restrained_S_all 1.023
_refine_ls_R_factor_all 0.0515
_refine_ls_R_factor_gt 0.0343
_refine_ls_shift/su_max 0.001
_refine_ls_shift/su_mean 0.000
_refine_ls_structure_factor_coef Fsqd
_refine_ls_weighting_details 'calc w=1/[\s^2^(Fo^2^)+(0.0282P)^2^+3.1140P] where P=(Fo^2^+2Fc^2^)/3'
_refine_ls_weighting_scheme calc
_refine_ls_wR_factor_gt 0.0728
_refine_ls_wR_factor_ref 0.0797
_reflns_number_gt 3856
_reflns_number_total 5132
_reflns_threshold_expression >2sigma(I)
_cod_data_source_file ao7b00119_si_002.cif
_cod_data_source_block C21H20I2N2Ni
_cod_original_sg_symbol_H-M 'P 21/n'
_cod_database_code 4516844

loop_
_symmetry_equiv_pos_as_xyz
'x, y, z'
'-x+1/2, y+1/2, -z+1/2'
'-x, -y, -z'
'x-1/2, -y-1/2, z-1/2'

loop_
_atom_site_label
_atom_site_type_symbol
_atom_site_fract_x
_atom_site_fract_y
_atom_site_fract_z
_atom_site_U_iso_or_equiv
_atom_site_adp_type
_atom_site_occupancy
_atom_site_symmetry_multiplicity
_atom_site_calc_flag
_atom_site_refinement_flags
C21 C 0.8219(4) 0.6391(3) 0.4485(3) 0.0549(10) Uani 1 1 d .
H21 H 0.8076 0.6823 0.3987 0.066 Uiso 1 1 calc R
C20 C 0.8808(4) 0.6714(3) 0.5317(3) 0.0571(10) Uani 1 1 d .
H20 H 0.9065 0.7347 0.5382 0.069 Uiso 1 1 calc R
C19 C 0.9010(4) 0.6081(3) 0.6053(3) 0.0603(11) Uani 1 1 d .
H19 H 0.9394 0.6278 0.6635 0.072 Uiso 1 1 calc R
C18 C 0.8638(4) 0.5158(3) 0.5920(3) 0.0591(11) Uani 1 1 d .
H18 H 0.8782 0.4720 0.6413 0.071 Uiso 1 1 calc R
C17 C 0.8048(3) 0.4861(3) 0.5061(3) 0.0441(8) Uani 1 1 d .
C16 C 0.7635(4) 0.3839(3) 0.4958(3) 0.0556(10) Uani 1 1 d .
H16A H 0.6869 0.3769 0.5289 0.067 Uiso 1 1 calc R
H16B H 0.8273 0.3448 0.5294 0.067 Uiso 1 1 calc R
C15 C 0.7387(4) 0.3421(3) 0.3971(3) 0.0494(9) Uani 1 1 d .
H15A H 0.8164 0.3448 0.3649 0.059 Uiso 1 1 calc R
H15B H 0.7170 0.2752 0.4038 0.059 Uiso 1 1 calc R
C14 C 0.5151(3) 0.3933(3) 0.3809(2) 0.0442(8) Uani 1 1 d .
H14A H 0.4594 0.4373 0.3453 0.053 Uiso 1 1 calc R
H14B H 0.5307 0.4188 0.4447 0.053 Uiso 1 1 calc R
C13 C 0.4492(3) 0.2981(3) 0.3872(3) 0.0454(9) Uani 1 1 d .
C12 C 0.4485(4) 0.2489(4) 0.4728(3) 0.0656(12) Uani 1 1 d .
H12 H 0.4924 0.2727 0.5272 0.079 Uiso 1 1 calc R
C11 C 0.3817(5) 0.1637(4) 0.4767(4) 0.0804(16) Uani 1 1 d .
H11 H 0.3833 0.1297 0.5336 0.096 Uiso 1 1 calc R
C10 C 0.3142(5) 0.1295(3) 0.3987(4) 0.0767(15) Uani 1 1 d .
H10 H 0.2672 0.0738 0.4029 0.092 Uiso 1 1 calc R
C9 C 0.3154(4) 0.1775(3) 0.3132(3) 0.0578(11) Uani 1 1 d .
H9 H 0.2709 0.1529 0.2594 0.069 Uiso 1 1 calc R
C8 C 0.3820(3) 0.2617(3) 0.3065(3) 0.0433(8) Uani 1 1 d .
C7 C 0.3876(4) 0.3116(2) 0.2135(2) 0.0432(8) Uani 1 1 d .
C6 C 0.2795(4) 0.3246(3) 0.1532(3) 0.0572(10) Uani 1 1 d .
H6 H 0.2021 0.3043 0.1728 0.069 Uiso 1 1 calc R
C5 C 0.2852(5) 0.3670(3) 0.0652(3) 0.0667(13) Uani 1 1 d .
H5 H 0.2122 0.3752 0.0257 0.080 Uiso 1 1 calc R
C4 C 0.3988(5) 0.3970(3) 0.0361(3) 0.0673(13) Uani 1 1 d .
H4 H 0.4033 0.4243 -0.0239 0.081 Uiso 1 1 calc R
C3 C 0.5068(5) 0.3870(3) 0.0954(3) 0.0549(10) Uani 1 1 d .
H3 H 0.5833 0.4086 0.0753 0.066 Uiso 1 1 calc R
C2 C 0.5026(4) 0.3450(2) 0.1847(2) 0.0411(8) Uani 1 1 d .
C1 C 0.6219(4) 0.3277(2) 0.2457(2) 0.0433(8) Uani 1 1 d .
H1A H 0.6930 0.3392 0.2075 0.052 Uiso 1 1 calc R
H1B H 0.6246 0.2610 0.2645 0.052 Uiso 1 1 calc R
I2 I 0.87878(3) 0.51845(2) 0.195703(19) 0.05806(9) Uani 1 1 d .
I1 I 0.52747(3) 0.64282(2) 0.26346(2) 0.07232(11) Uani 1 1 d .
N2 N 0.7834(3) 0.5484(2) 0.4344(2) 0.0416(7) Uani 1 1 d .
N1 N 0.6374(3) 0.3886(2) 0.33435(19) 0.0390(6) Uani 1 1 d .
Ni1 Ni 0.69918(5) 0.52169(3) 0.30554(3) 0.04312(12) Uani 1 1 d .

loop_
_atom_site_aniso_label
_atom_site_aniso_U_11
_atom_site_aniso_U_22
_atom_site_aniso_U_33
_atom_site_aniso_U_23
_atom_site_aniso_U_13
_atom_site_aniso_U_12
C21 0.070(3) 0.044(2) 0.049(2) 0.0001(17) -0.0070(19) -0.001(2)
C20 0.059(3) 0.051(2) 0.060(2) -0.0106(19) -0.0072(19) -0.002(2)
C19 0.060(3) 0.070(3) 0.049(2) -0.007(2) -0.0119(19) -0.005(2)
C18 0.063(3) 0.066(3) 0.045(2) 0.0111(19) -0.0128(19) -0.007(2)
C17 0.040(2) 0.048(2) 0.0433(18) 0.0048(16) -0.0020(15) 0.0021(17)
C16 0.059(3) 0.053(2) 0.052(2) 0.0142(18) -0.0118(18) -0.004(2)
C15 0.050(2) 0.0371(19) 0.060(2) 0.0079(16) -0.0063(18) 0.0004(17)
C14 0.045(2) 0.051(2) 0.0365(17) -0.0068(15) 0.0044(14) 0.0026(18)
C13 0.042(2) 0.051(2) 0.0451(19) 0.0056(16) 0.0107(16) 0.0042(17)
C12 0.058(3) 0.087(3) 0.053(2) 0.018(2) 0.012(2) 0.004(3)
C11 0.078(4) 0.081(4) 0.085(4) 0.044(3) 0.029(3) 0.009(3)
C10 0.069(3) 0.055(3) 0.110(4) 0.023(3) 0.035(3) -0.006(2)
C9 0.052(3) 0.041(2) 0.082(3) 0.002(2) 0.017(2) -0.0041(19)
C8 0.041(2) 0.0397(19) 0.050(2) 0.0026(15) 0.0083(16) -0.0001(16)
C7 0.053(2) 0.0318(17) 0.0439(19) -0.0050(14) -0.0038(16) -0.0031(16)
C6 0.065(3) 0.044(2) 0.060(2) -0.0081(18) -0.009(2) -0.007(2)
C5 0.088(4) 0.045(2) 0.062(3) -0.0084(19) -0.029(2) 0.002(2)
C4 0.114(4) 0.042(2) 0.043(2) 0.0027(17) -0.011(2) -0.006(3)
C3 0.085(3) 0.0365(19) 0.044(2) -0.0030(15) 0.009(2) -0.011(2)
C2 0.055(2) 0.0297(17) 0.0388(17) -0.0052(13) 0.0034(15) -0.0068(16)
C1 0.050(2) 0.0347(17) 0.0461(19) -0.0051(14) 0.0104(16) -0.0048(16)
I2 0.05956(19) 0.06505(18) 0.04973(15) -0.00368(12) 0.00487(12) -0.00525(14)
I1 0.0686(2) 0.0710(2) 0.0751(2) -0.00168(15) -0.01199(15) 0.02699(16)
N2 0.0443(18) 0.0398(16) 0.0397(15) 0.0012(12) -0.0041(12) 0.0008(14)
N1 0.0411(17) 0.0365(15) 0.0391(14) -0.0030(11) 0.0006(12) -0.0015(13)
Ni1 0.0512(3) 0.0378(2) 0.0390(2) 0.00315(18) -0.00674(19) -0.0011(2)

loop_
_atom_type_symbol
_atom_type_description
_atom_type_scat_dispersion_real
_atom_type_scat_dispersion_imag
_atom_type_scat_source
C C 0.0033 0.0016 'International Tables Vol C Tables 4.2.6.8 and 6.1.1.4'
H H 0.0000 0.0000 'International Tables Vol C Tables 4.2.6.8 and 6.1.1.4'
N N 0.0061 0.0033 'International Tables Vol C Tables 4.2.6.8 and 6.1.1.4'
Ni Ni 0.3393 1.1124 'International Tables Vol C Tables 4.2.6.8 and 6.1.1.4'
I I -0.4742 1.8119 'International Tables Vol C Tables 4.2.6.8 and 6.1.1.4'

loop_
_geom_angle_atom_site_label_1
_geom_angle_atom_site_label_2
_geom_angle_atom_site_label_3
_geom_angle
N2 C21 C20 123.8(4)
N2 C21 H21 118.1
C20 C21 H21 118.1
C21 C20 C19 118.2(4)
C21 C20 H20 120.9
C19 C20 H20 120.9
C18 C19 C20 118.8(4)
C18 C19 H19 120.6
C20 C19 H19 120.6
C19 C18 C17 121.0(4)
C19 C18 H18 119.5
C17 C18 H18 119.5
N2 C17 C18 120.2(4)
N2 C17 C16 120.9(3)
C18 C17 C16 118.8(3)
C17 C16 C15 119.3(3)
C17 C16 H16A 107.5
C15 C16 H16A 107.5
C17 C16 H16B 107.5
C15 C16 H16B 107.5
H16A C16 H16B 107.0
N1 C15 C16 116.5(3)
N1 C15 H15A 108.2
C16 C15 H15A 108.2
N1 C15 H15B 108.2
C16 C15 H15B 108.2
H15A C15 H15B 107.3
N1 C14 C13 114.0(3)
N1 C14 H14A 108.7
C13 C14 H14A 108.7
N1 C14 H14B 108.7
C13 C14 H14B 108.7
H14A C14 H14B 107.6
C12 C13 C8 119.4(4)
C12 C13 C14 121.2(4)
C8 C13 C14 119.2(3)
C13 C12 C11 119.5(5)
C13 C12 H12 120.3
C11 C12 H12 120.3
C10 C11 C12 121.0(4)
C10 C11 H11 119.5
C12 C11 H11 119.5
C11 C10 C9 119.9(5)
C11 C10 H10 120.1
C9 C10 H10 120.1
C10 C9 C8 120.7(5)
C10 C9 H9 119.7
C8 C9 H9 119.7
C9 C8 C13 119.5(4)
C9 C8 C7 120.8(4)
C13 C8 C7 119.6(3)
C6 C7 C2 118.9(4)
C6 C7 C8 121.0(4)
C2 C7 C8 120.0(3)
C5 C6 C7 121.2(4)
C5 C6 H6 119.4
C7 C6 H6 119.4
C4 C5 C6 119.6(4)
C4 C5 H5 120.2
C6 C5 H5 120.2
C5 C4 C3 120.3(4)
C5 C4 H4 119.8
C3 C4 H4 119.8
C4 C3 C2 120.8(4)
C4 C3 H3 119.6
C2 C3 H3 119.6
C3 C2 C7 119.1(4)
C3 C2 C1 120.3(3)
C7 C2 C1 120.3(3)
C2 C1 N1 114.9(3)
C2 C1 H1A 108.5
N1 C1 H1A 108.5
C2 C1 H1B 108.5
N1 C1 H1B 108.5
H1A C1 H1B 107.5
C17 N2 C21 118.0(3)
C17 N2 Ni1 127.0(3)
C21 N2 Ni1 115.0(2)
C15 N1 C14 112.0(3)
C15 N1 C1 106.0(3)
C14 N1 C1 109.6(3)
C15 N1 Ni1 106.7(2)
C14 N1 Ni1 110.5(2)
C1 N1 Ni1 111.9(2)
N2 Ni1 N1 97.04(12)
N2 Ni1 I1 110.96(9)
N1 Ni1 I1 115.07(9)
N2 Ni1 I2 104.17(9)
N1 Ni1 I2 111.91(8)
I1 Ni1 I2 115.52(2)

loop_
_geom_bond_atom_site_label_1
_geom_bond_atom_site_label_2
_geom_bond_distance
C21 N2 1.344(5)
C21 C20 1.367(5)
C21 H21 0.9300
C20 C19 1.368(6)
C20 H20 0.9300
C19 C18 1.360(6)
C19 H19 0.9300
C18 C17 1.387(5)
C18 H18 0.9300
C17 N2 1.341(4)
C17 C16 1.500(5)
C16 C15 1.513(5)
C16 H16A 0.9700
C16 H16B 0.9700
C15 N1 1.494(5)
C15 H15A 0.9700
C15 H15B 0.9700
C14 N1 1.497(4)
C14 C13 1.511(5)
C14 H14A 0.9700
C14 H14B 0.9700
C13 C12 1.387(5)
C13 C8 1.396(5)
C12 C11 1.391(7)
C12 H12 0.9300
C11 C10 1.357(8)
C11 H11 0.9300
C10 C9 1.377(7)
C10 H10 0.9300
C9 C8 1.382(5)
C9 H9 0.9300
C8 C7 1.487(5)
C7 C6 1.394(5)
C7 C2 1.395(5)
C6 C5 1.378(6)
C6 H6 0.9300
C5 C4 1.368(7)
C5 H5 0.9300
C4 C3 1.380(6)
C4 H4 0.9300
C3 C2 1.390(5)
C3 H3 0.9300
C2 C1 1.502(5)
C1 N1 1.510(4)
C1 H1A 0.9700
C1 H1B 0.9700
I2 Ni1 2.5372(6)
I1 Ni1 2.5327(6)
N2 Ni1 2.001(3)
N1 Ni1 2.025(3)

loop_
_geom_torsion_atom_site_label_1
_geom_torsion_atom_site_label_2
_geom_torsion_atom_site_label_3
_geom_torsion_atom_site_label_4
_geom_torsion
N2 C21 C20 C19 -0.5(7)
C21 C20 C19 C18 1.2(7)
C20 C19 C18 C17 -0.9(7)
C19 C18 C17 N2 0.0(7)
C19 C18 C17 C16 -178.8(4)
N2 C17 C16 C15 20.8(6)
C18 C17 C16 C15 -160.4(4)
C17 C16 C15 N1 -60.7(5)
N1 C14 C13 C12 105.0(4)
N1 C14 C13 C8 -78.6(4)
C8 C13 C12 C11 0.5(6)
C14 C13 C12 C11 176.9(4)
C13 C12 C11 C10 -2.0(7)
C12 C11 C10 C9 2.6(8)
C11 C10 C9 C8 -1.7(7)
C10 C9 C8 C13 0.3(6)
C10 C9 C8 C7 177.6(4)
C12 C13 C8 C9 0.3(6)
C14 C13 C8 C9 -176.2(3)
C12 C13 C8 C7 -177.0(4)
C14 C13 C8 C7 6.5(5)
C9 C8 C7 C6 45.4(5)
C13 C8 C7 C6 -137.4(4)
C9 C8 C7 C2 -133.7(4)
C13 C8 C7 C2 43.6(5)
C2 C7 C6 C5 2.0(6)
C8 C7 C6 C5 -177.1(4)
C7 C6 C5 C4 0.0(6)
C6 C5 C4 C3 -1.5(6)
C5 C4 C3 C2 1.0(6)
C4 C3 C2 C7 0.9(6)
C4 C3 C2 C1 175.4(4)
C6 C7 C2 C3 -2.4(5)
C8 C7 C2 C3 176.7(3)
C6 C7 C2 C1 -176.9(3)
C8 C7 C2 C1 2.2(5)
C3 C2 C1 N1 111.4(4)
C7 C2 C1 N1 -74.1(4)
C18 C17 N2 C21 0.7(6)
C16 C17 N2 C21 179.5(4)
C18 C17 N2 Ni1 -179.5(3)
C16 C17 N2 Ni1 -0.7(5)
C20 C21 N2 C17 -0.4(6)
C20 C21 N2 Ni1 179.8(4)
C16 C15 N1 C14 -54.4(4)
C16 C15 N1 C1 -173.9(3)
C16 C15 N1 Ni1 66.6(4)
C13 C14 N1 C15 -72.6(4)
C13 C14 N1 C1 44.7(4)
C13 C14 N1 Ni1 168.5(2)
C2 C1 N1 C15 164.0(3)
C2 C1 N1 C14 42.9(4)
C2 C1 N1 Ni1 -80.0(3)
C17 N2 Ni1 N1 9.7(3)
C21 N2 Ni1 N1 -170.5(3)
C17 N2 Ni1 I1 130.0(3)
C21 N2 Ni1 I1 -50.2(3)
C17 N2 Ni1 I2 -105.1(3)
C21 N2 Ni1 I2 74.7(3)
C15 N1 Ni1 N2 -38.0(2)
C14 N1 Ni1 N2 84.0(2)
C1 N1 Ni1 N2 -153.6(2)
C15 N1 Ni1 I1 -155.2(2)
C14 N1 Ni1 I1 -33.1(2)
C1 N1 Ni1 I1 89.3(2)
C15 N1 Ni1 I2 70.3(2)
C14 N1 Ni1 I2 -167.62(19)
C1 N1 Ni1 I2 -45.2(2)
